data_1576906
loop_
_publ_author_name
'Chen, Guo-Yang'
'Lin, Hao-Wei'
'Ablez, Abdusalam'
'Guo, Xin-Pin'
'Ren, Yu-Wei'
'Luo, Jia-Hua'
'Zou, Qing-Hua'
'Du, Ke-Zhao'
'Wang, Ze-Ping'
'Huang, Xiao-Ying'

_publ_section_title
;
 A dicationic ionic liquid strategy to enhance the thermal stability of
 manganese bromide scintillators.
;
_journal_issue 11
_journal_name_full 'Chemical science'
_journal_page_first 5532
_journal_page_last 5541
_journal_paper_doi 10.1039/d5sc07813j
_journal_volume 17
_journal_year 2026
_chemical_formula_moiety 'Br4 Mn, C14 H30 N2'
_chemical_formula_sum 'C14 H30 Br4 Mn N2'
_chemical_formula_weight 600.98
_space_group_crystal_system orthorhombic
_space_group_IT_number 19
_space_group_name_Hall 'P 2ac 2ab'
_space_group_name_H-M_alt 'P 21 21 21'
_atom_sites_solution_hydrogens geom
_audit_creation_date 2025-02-19
_audit_creation_method
;
Olex2 1.5
(compiled 2024.02.16 svn.r378c4104 for OlexSys, GUI svn.r6928)
;
_audit_update_record
;
2025-07-24 deposited with the CCDC.	2026-01-13 downloaded from the CCDC.
;
_cell_angle_alpha 90
_cell_angle_beta 90
_cell_angle_gamma 90
_cell_formula_units_Z 4
_cell_length_a 8.7989(4)
_cell_length_b 14.7459(5)
_cell_length_c 16.2993(5)
_cell_measurement_reflns_used 4683
_cell_measurement_temperature 100(2)
_cell_measurement_theta_max 30.0475
_cell_measurement_theta_min 2.3146
_cell_volume 2114.80(14)
_computing_molecular_graphics 'Olex2 1.5 (Dolomanov et al., 2009)'
_computing_publication_material 'Olex2 1.5 (Dolomanov et al., 2009)'
_computing_structure_refinement 'SHELXL-2018/3 (Sheldrick, 2018)'
_computing_structure_solution 'SHELXT 2018/2 (Sheldrick, 2018)'
_diffrn_ambient_temperature 100(2)
_diffrn_detector_area_resol_mean 10.0000
_diffrn_measured_fraction_theta_full 0.999
_diffrn_measured_fraction_theta_max 0.793
_diffrn_measurement_device_type 'XtaLAB Synergy R, HyPix'
_diffrn_radiation_type MoK\a
_diffrn_radiation_wavelength 0.71073
_diffrn_reflns_av_R_equivalents 0.0290
_diffrn_reflns_av_unetI/netI 0.0431
_diffrn_reflns_Laue_measured_fraction_full 0.999
_diffrn_reflns_Laue_measured_fraction_max 0.793
_diffrn_reflns_limit_h_max 12
_diffrn_reflns_limit_h_min -9
_diffrn_reflns_limit_k_max 15
_diffrn_reflns_limit_k_min -20
_diffrn_reflns_limit_l_max 20
_diffrn_reflns_limit_l_min -20
_diffrn_reflns_number 9671
_diffrn_reflns_point_group_measured_fraction_full 0.955
_diffrn_reflns_point_group_measured_fraction_max 0.719
_diffrn_reflns_theta_full 25.242
_diffrn_reflns_theta_max 30.047
_diffrn_reflns_theta_min 2.499
_exptl_absorpt_coefficient_mu 8.178
_exptl_absorpt_correction_T_max 1.00000
_exptl_absorpt_correction_T_min 0.71940
_exptl_absorpt_correction_type multi-scan
_exptl_crystal_colour green
_exptl_crystal_density_diffrn 1.888
_exptl_crystal_description block
_exptl_crystal_F_000 1172
_exptl_crystal_size_max 0.15
_exptl_crystal_size_mid 0.1
_exptl_crystal_size_min 0.1
_refine_diff_density_max 0.946
_refine_diff_density_min -0.602
_refine_diff_density_rms 0.127
_refine_ls_abs_structure_details
;
 Refined as an inversion twin.
;
_refine_ls_abs_structure_Flack 0.327(17)
_refine_ls_extinction_method none
_refine_ls_goodness_of_fit_ref 1.057
_refine_ls_hydrogen_treatment constr
_refine_ls_matrix_type full
_refine_ls_number_parameters 193
_refine_ls_number_reflns 4457
_refine_ls_number_restraints 0
_refine_ls_restrained_S_all 1.057
_refine_ls_R_factor_all 0.0442
_refine_ls_R_factor_gt 0.0362
_refine_ls_shift/su_max 0.001
_refine_ls_shift/su_mean 0.000
_refine_ls_structure_factor_coef Fsqd
_refine_ls_weighting_details 'w=1/[\s^2^(Fo^2^)+(0.0298P)^2^+2.4531P] where P=(Fo^2^+2Fc^2^)/3'
_refine_ls_weighting_scheme calc
_refine_ls_wR_factor_gt 0.0678
_refine_ls_wR_factor_ref 0.0698
_reflns_Friedel_coverage 0.611
_reflns_Friedel_fraction_full 0.896
_reflns_Friedel_fraction_max 0.623
_reflns_number_gt 3997
_reflns_number_total 4457
_reflns_threshold_expression 'I > 2\s(I)'
_cod_data_source_file d5sc07813j2.cif
_cod_data_source_block x
_cod_database_code 1576906
_shelx_shelxl_version_number 2018/3
_shelx_space_group_comment
;
The symmetry employed for this shelxl refinement is uniquely defined
by the following loop, which should always be used as a source of
symmetry information in preference to the above space-group names.
They are only intended as comments.
;
_shelx_estimated_absorpt_t_max 0.495
_shelx_estimated_absorpt_t_min 0.373
_olex2_refinement_description
;
1. Twinned data refinement
 Scales: 0.67313
 0.32687
2.a Secondary CH2 refined with riding coordinates:
 C1(H1A,H1B), C2(H2A,H2B), C3(H3A,H3B), C4(H4A,H4B), C6(H6A,H6B), C7(H7A,H7B),
 C8(H8A,H8B), C9(H9A,H9B), C10(H10B,H10A), C11(H11A,H11B), C12(H12A,H12B),
 C13(H13A,H13B)
2.b Idealised Me refined as rotating group:
 C5(H5A,H5B,H5C), C14(H14A,H14B,H14C)
;
_olex2_submission_special_instructions 'No special instructions were received'

loop_
_space_group_symop_operation_xyz
'x, y, z'
'-x+1/2, -y, z+1/2'
'-x, y+1/2, -z+1/2'
'x+1/2, -y+1/2, -z'

loop_
_atom_site_label
_atom_site_type_symbol
_atom_site_fract_x
_atom_site_fract_y
_atom_site_fract_z
_atom_site_U_iso_or_equiv
_atom_site_adp_type
_atom_site_occupancy
_atom_site_site_symmetry_order
_atom_site_calc_flag
_atom_site_refinement_flags_posn
_atom_site_refinement_flags_adp
_atom_site_refinement_flags_occupancy
_atom_site_disorder_assembly
_atom_site_disorder_group
Br1 Br 0.95978(9) 0.68871(4) 0.12186(4) 0.02070(15) Uani 1 1 d . . . . .
Br2 Br 0.97599(8) 0.46122(5) -0.02556(3) 0.02178(15) Uani 1 1 d . . . . .
Br3 Br 1.18895(8) 0.46616(5) 0.19799(4) 0.02522(16) Uani 1 1 d . . . . .
Br4 Br 0.71838(8) 0.46183(5) 0.18185(4) 0.02008(15) Uani 1 1 d . . . . .
Mn1 Mn 0.96194(12) 0.51813(6) 0.11899(5) 0.01355(19) Uani 1 1 d . . . . .
N1 N 0.5546(6) 0.2618(3) 0.3464(3) 0.0139(11) Uani 1 1 d . . . . .
N2 N 0.5168(6) -0.0811(3) 0.5791(3) 0.0146(11) Uani 1 1 d . . . . .
C1 C 0.3777(9) 0.2531(5) 0.2343(4) 0.0287(17) Uani 1 1 d . . . . .
H1A H 0.279313 0.224308 0.248037 0.034 Uiso 1 1 calc R U . . .
H1B H 0.365093 0.288596 0.183204 0.034 Uiso 1 1 calc R U . . .
C2 C 0.4299(8) 0.3146(4) 0.3043(4) 0.0195(14) Uani 1 1 d . . . . .
H2A H 0.468955 0.372892 0.282835 0.023 Uiso 1 1 calc R U . . .
H2B H 0.345160 0.327037 0.342666 0.023 Uiso 1 1 calc R U . . .
C3 C 0.4991(8) 0.1819(5) 0.2233(4) 0.0292(18) Uani 1 1 d . . . . .
H3A H 0.461965 0.121871 0.241769 0.035 Uiso 1 1 calc R U . . .
H3B H 0.529541 0.177370 0.164964 0.035 Uiso 1 1 calc R U . . .
C4 C 0.6309(9) 0.2127(5) 0.2753(4) 0.0212(15) Uani 1 1 d . . . . .
H4A H 0.698295 0.254029 0.244253 0.025 Uiso 1 1 calc R U . . .
H4B H 0.691049 0.160292 0.295033 0.025 Uiso 1 1 calc R U . . .
C5 C 0.6660(8) 0.3219(5) 0.3874(4) 0.0220(15) Uani 1 1 d . . . . .
H5A H 0.616872 0.352876 0.433515 0.033 Uiso 1 1 calc R U . . .
H5B H 0.703494 0.366890 0.348117 0.033 Uiso 1 1 calc R U . . .
H5C H 0.751294 0.285539 0.407763 0.033 Uiso 1 1 calc R U . . .
C6 C 0.4818(8) 0.1973(4) 0.4069(4) 0.0170(13) Uani 1 1 d . . . . .
H6A H 0.403750 0.161354 0.377578 0.020 Uiso 1 1 calc R U . . .
H6B H 0.429010 0.233387 0.449426 0.020 Uiso 1 1 calc R U . . .
C7 C 0.5899(8) 0.1324(5) 0.4490(4) 0.0197(15) Uani 1 1 d . . . . .
H7A H 0.663673 0.166712 0.482772 0.024 Uiso 1 1 calc R U . . .
H7B H 0.646990 0.097113 0.407583 0.024 Uiso 1 1 calc R U . . .
C8 C 0.4974(7) 0.0681(4) 0.5037(4) 0.0168(14) Uani 1 1 d . . . . .
H8A H 0.444268 0.103450 0.546664 0.020 Uiso 1 1 calc R U . . .
H8B H 0.419859 0.036541 0.470257 0.020 Uiso 1 1 calc R U . . .
C9 C 0.6015(8) -0.0012(4) 0.5437(4) 0.0185(14) Uani 1 1 d . . . . .
H9A H 0.675111 -0.023337 0.502369 0.022 Uiso 1 1 calc R U . . .
H9B H 0.659744 0.028808 0.588017 0.022 Uiso 1 1 calc R U . . .
C10 C 0.6267(9) -0.1449(5) 0.6201(4) 0.0233(15) Uani 1 1 d . . . . .
H10B H 0.652745 -0.123453 0.675861 0.028 Uiso 1 1 calc R U . . .
H10A H 0.721265 -0.150674 0.587574 0.028 Uiso 1 1 calc R U . . .
C11 C 0.5413(10) -0.2361(5) 0.6237(4) 0.0297(16) Uani 1 1 d . . . . .
H11A H 0.611036 -0.287218 0.612253 0.036 Uiso 1 1 calc R U . . .
H11B H 0.494930 -0.245210 0.678484 0.036 Uiso 1 1 calc R U . . .
C12 C 0.4191(10) -0.2293(5) 0.5578(5) 0.0312(19) Uani 1 1 d . . . . .
H12A H 0.427792 -0.280512 0.518777 0.037 Uiso 1 1 calc R U . . .
H12B H 0.316676 -0.230877 0.582955 0.037 Uiso 1 1 calc R U . . .
C13 C 0.4441(9) -0.1408(4) 0.5144(4) 0.0225(15) Uani 1 1 d . . . . .
H13A H 0.346558 -0.114725 0.495377 0.027 Uiso 1 1 calc R U . . .
H13B H 0.512386 -0.148623 0.466645 0.027 Uiso 1 1 calc R U . . .
C14 C 0.4020(8) -0.0489(5) 0.6408(4) 0.0210(15) Uani 1 1 d . . . . .
H14A H 0.450026 -0.005428 0.678185 0.032 Uiso 1 1 calc R U . . .
H14B H 0.363852 -0.100775 0.672236 0.032 Uiso 1 1 calc R U . . .
H14C H 0.317335 -0.019467 0.612247 0.032 Uiso 1 1 calc R U . . .

loop_
_atom_site_aniso_label
_atom_site_aniso_U_11
_atom_site_aniso_U_22
_atom_site_aniso_U_33
_atom_site_aniso_U_23
_atom_site_aniso_U_13
_atom_site_aniso_U_12
Br1 0.0207(3) 0.0153(3) 0.0261(3) 0.0010(3) -0.0007(3) -0.0014(3)
Br2 0.0222(3) 0.0248(3) 0.0183(3) -0.0037(3) -0.0007(3) 0.0038(3)
Br3 0.0211(3) 0.0251(4) 0.0294(3) 0.0053(3) -0.0066(3) 0.0034(3)
Br4 0.0184(3) 0.0238(3) 0.0181(3) 0.0027(3) 0.0019(2) -0.0043(3)
Mn1 0.0121(4) 0.0150(4) 0.0135(4) 0.0019(3) -0.0008(4) -0.0003(4)
N1 0.015(3) 0.012(2) 0.015(2) -0.0003(19) 0.001(2) 0.003(2)
N2 0.014(3) 0.015(3) 0.015(2) 0.0003(19) -0.004(2) 0.001(2)
C1 0.024(4) 0.037(4) 0.025(4) 0.000(3) -0.005(3) -0.002(4)
C2 0.023(4) 0.017(3) 0.019(3) 0.004(3) 0.003(3) 0.003(3)
C3 0.032(5) 0.033(4) 0.022(3) -0.007(3) -0.004(3) -0.004(3)
C4 0.024(4) 0.026(4) 0.013(3) 0.000(3) 0.000(3) 0.006(3)
C5 0.028(4) 0.013(3) 0.025(3) -0.004(3) -0.002(3) -0.007(3)
C6 0.022(4) 0.015(3) 0.013(3) 0.000(2) 0.002(3) -0.001(3)
C7 0.014(3) 0.024(4) 0.021(3) 0.002(3) 0.003(3) -0.001(3)
C8 0.015(4) 0.017(3) 0.018(3) 0.002(2) 0.000(3) 0.002(3)
C9 0.016(3) 0.021(3) 0.019(3) 0.005(3) 0.000(3) 0.003(3)
C10 0.026(4) 0.024(4) 0.020(3) 0.005(3) -0.001(3) 0.004(3)
C11 0.039(4) 0.022(3) 0.027(3) 0.004(3) -0.007(4) 0.003(4)
C12 0.041(5) 0.019(4) 0.034(4) -0.003(3) -0.002(4) -0.001(3)
C13 0.030(4) 0.018(3) 0.019(3) -0.003(3) -0.001(3) 0.005(3)
C14 0.022(4) 0.022(4) 0.020(3) 0.004(3) 0.005(3) 0.004(3)

loop_
_atom_type_symbol
_atom_type_description
_atom_type_scat_dispersion_real
_atom_type_scat_dispersion_imag
_atom_type_scat_source
C C 0.0033 0.0016 'International Tables Vol C Tables 4.2.6.8 and 6.1.1.4'
H H 0.0000 0.0000 'International Tables Vol C Tables 4.2.6.8 and 6.1.1.4'
N N 0.0061 0.0033 'International Tables Vol C Tables 4.2.6.8 and 6.1.1.4'
Mn Mn 0.3368 0.7283 'International Tables Vol C Tables 4.2.6.8 and 6.1.1.4'
Br Br -0.2901 2.4595 'International Tables Vol C Tables 4.2.6.8 and 6.1.1.4'

loop_
_geom_angle_atom_site_label_1
_geom_angle_atom_site_label_2
_geom_angle_atom_site_label_3
_geom_angle
_geom_angle_site_symmetry_1
_geom_angle_site_symmetry_3
_geom_angle_publ_flag
Br1 Mn1 Br4 108.41(4) . . ?
Br2 Mn1 Br1 110.67(4) . . ?
Br2 Mn1 Br4 108.33(4) . . ?
Br3 Mn1 Br1 107.65(4) . . ?
Br3 Mn1 Br2 110.05(4) . . ?
Br3 Mn1 Br4 111.72(4) . . ?
C2 N1 C4 102.7(5) . . ?
C2 N1 C6 108.2(5) . . ?
C5 N1 C2 112.2(5) . . ?
C5 N1 C4 109.7(5) . . ?
C5 N1 C6 111.3(5) . . ?
C6 N1 C4 112.5(5) . . ?
C9 N2 C13 113.3(5) . . ?
C10 N2 C9 109.9(5) . . ?
C10 N2 C13 102.5(5) . . ?
C14 N2 C9 109.9(5) . . ?
C14 N2 C10 109.4(5) . . ?
C14 N2 C13 111.5(5) . . ?
H1A C1 H1B 108.6 . . ?
C2 C1 H1A 110.4 . . ?
C2 C1 H1B 110.4 . . ?
C3 C1 H1A 110.4 . . ?
C3 C1 H1B 110.4 . . ?
C3 C1 C2 106.8(6) . . ?
N1 C2 C1 104.6(5) . . ?
N1 C2 H2A 110.8 . . ?
N1 C2 H2B 110.8 . . ?
C1 C2 H2A 110.8 . . ?
C1 C2 H2B 110.8 . . ?
H2A C2 H2B 108.9 . . ?
C1 C3 H3A 110.6 . . ?
C1 C3 H3B 110.6 . . ?
H3A C3 H3B 108.8 . . ?
C4 C3 C1 105.6(6) . . ?
C4 C3 H3A 110.6 . . ?
C4 C3 H3B 110.6 . . ?
N1 C4 H4A 111.1 . . ?
N1 C4 H4B 111.1 . . ?
C3 C4 N1 103.5(6) . . ?
C3 C4 H4A 111.1 . . ?
C3 C4 H4B 111.1 . . ?
H4A C4 H4B 109.0 . . ?
N1 C5 H5A 109.5 . . ?
N1 C5 H5B 109.5 . . ?
N1 C5 H5C 109.5 . . ?
H5A C5 H5B 109.5 . . ?
H5A C5 H5C 109.5 . . ?
H5B C5 H5C 109.5 . . ?
N1 C6 H6A 108.4 . . ?
N1 C6 H6B 108.4 . . ?
N1 C6 C7 115.3(6) . . ?
H6A C6 H6B 107.5 . . ?
C7 C6 H6A 108.4 . . ?
C7 C6 H6B 108.4 . . ?
C6 C7 H7A 109.9 . . ?
C6 C7 H7B 109.9 . . ?
C6 C7 C8 108.7(5) . . ?
H7A C7 H7B 108.3 . . ?
C8 C7 H7A 109.9 . . ?
C8 C7 H7B 109.9 . . ?
C7 C8 H8A 109.6 . . ?
C7 C8 H8B 109.6 . . ?
H8A C8 H8B 108.1 . . ?
C9 C8 C7 110.2(5) . . ?
C9 C8 H8A 109.6 . . ?
C9 C8 H8B 109.6 . . ?
N2 C9 C8 113.1(5) . . ?
N2 C9 H9A 109.0 . . ?
N2 C9 H9B 109.0 . . ?
C8 C9 H9A 109.0 . . ?
C8 C9 H9B 109.0 . . ?
H9A C9 H9B 107.8 . . ?
N2 C10 H10B 110.9 . . ?
N2 C10 H10A 110.9 . . ?
N2 C10 C11 104.4(6) . . ?
H10B C10 H10A 108.9 . . ?
C11 C10 H10B 110.9 . . ?
C11 C10 H10A 110.9 . . ?
C10 C11 H11A 110.7 . . ?
C10 C11 H11B 110.7 . . ?
H11A C11 H11B 108.8 . . ?
C12 C11 C10 105.0(5) . . ?
C12 C11 H11A 110.7 . . ?
C12 C11 H11B 110.7 . . ?
C11 C12 H12A 110.4 . . ?
C11 C12 H12B 110.4 . . ?
H12A C12 H12B 108.6 . . ?
C13 C12 C11 106.6(6) . . ?
C13 C12 H12A 110.4 . . ?
C13 C12 H12B 110.4 . . ?
N2 C13 H13A 111.0 . . ?
N2 C13 H13B 111.0 . . ?
C12 C13 N2 103.8(5) . . ?
C12 C13 H13A 111.0 . . ?
C12 C13 H13B 111.0 . . ?
H13A C13 H13B 109.0 . . ?
N2 C14 H14A 109.5 . . ?
N2 C14 H14B 109.5 . . ?
N2 C14 H14C 109.5 . . ?
H14A C14 H14B 109.5 . . ?
H14A C14 H14C 109.5 . . ?
H14B C14 H14C 109.5 . . ?

loop_
_geom_bond_atom_site_label_1
_geom_bond_atom_site_label_2
_geom_bond_distance
_geom_bond_site_symmetry_2
_geom_bond_publ_flag
Br1 Mn1 2.5159(10) . ?
Br2 Mn1 2.5040(10) . ?
Br3 Mn1 2.4970(12) . ?
Br4 Mn1 2.5163(11) . ?
N1 C2 1.510(8) . ?
N1 C4 1.524(8) . ?
N1 C5 1.480(8) . ?
N1 C6 1.512(8) . ?
N2 C9 1.510(8) . ?
N2 C10 1.505(8) . ?
N2 C13 1.516(8) . ?
N2 C14 1.502(8) . ?
C1 H1A 0.9900 . ?
C1 H1B 0.9900 . ?
C1 C2 1.528(9) . ?
C1 C3 1.508(11) . ?
C2 H2A 0.9900 . ?
C2 H2B 0.9900 . ?
C3 H3A 0.9900 . ?
C3 H3B 0.9900 . ?
C3 C4 1.506(10) . ?
C4 H4A 0.9900 . ?
C4 H4B 0.9900 . ?
C5 H5A 0.9800 . ?
C5 H5B 0.9800 . ?
C5 H5C 0.9800 . ?
C6 H6A 0.9900 . ?
C6 H6B 0.9900 . ?
C6 C7 1.514(9) . ?
C7 H7A 0.9900 . ?
C7 H7B 0.9900 . ?
C7 C8 1.534(9) . ?
C8 H8A 0.9900 . ?
C8 H8B 0.9900 . ?
C8 C9 1.518(9) . ?
C9 H9A 0.9900 . ?
C9 H9B 0.9900 . ?
C10 H10B 0.9900 . ?
C10 H10A 0.9900 . ?
C10 C11 1.542(10) . ?
C11 H11A 0.9900 . ?
C11 H11B 0.9900 . ?
C11 C12 1.524(11) . ?
C12 H12A 0.9900 . ?
C12 H12B 0.9900 . ?
C12 C13 1.501(9) . ?
C13 H13A 0.9900 . ?
C13 H13B 0.9900 . ?
C14 H14A 0.9800 . ?
C14 H14B 0.9800 . ?
C14 H14C 0.9800 . ?

loop_
_geom_hbond_atom_site_label_D
_geom_hbond_atom_site_label_H
_geom_hbond_atom_site_label_A
_geom_hbond_distance_DH
_geom_hbond_distance_HA
_geom_hbond_distance_DA
_geom_hbond_angle_DHA
_geom_hbond_site_symmetry_A
_geom_hbond_publ_flag
C1 H1A Br1 0.99 3.03 3.901(8) 147.1 3_645 yes
C1 H1B Br3 0.99 3.05 3.603(8) 116.4 1_455 yes
C2 H2A Br4 0.99 3.04 3.891(6) 144.8 . yes
C3 H3A Br4 0.99 3.10 4.072(8) 165.9 3_645 yes
C3 H3B Br2 0.99 3.09 3.858(7) 135.1 4_455 yes
C4 H4B Br3 0.99 3.05 3.989(7) 158.2 3_745 yes
C5 H5A Br2 0.98 2.94 3.715(7) 137.1 2_665 yes
C5 H5B Br4 0.98 3.05 3.962(7) 154.9 . yes
C5 H5C Br1 0.98 2.96 3.837(7) 150.2 3_745 yes
C7 H7B Br3 0.99 2.96 3.942(7) 170.6 3_745 yes
C8 H8B Br4 0.99 2.97 3.900(6) 156.3 3_645 yes
C9 H9A Br2 0.99 3.10 3.770(7) 126.1 3_745 yes
C10 H10B Br3 0.99 3.12 4.006(7) 150.2 4_456 yes
C12 H12A Br2 0.99 2.89 3.794(7) 152.5 2_655 yes
C13 H13A Br2 0.99 3.09 3.995(8) 152.5 3_645 yes
C14 H14A Br3 0.98 2.97 3.843(7) 148.7 4_456 yes
C14 H14C Br2 0.98 2.96 3.823(7) 148.0 3_645 yes

loop_
_geom_torsion_atom_site_label_1
_geom_torsion_atom_site_label_2
_geom_torsion_atom_site_label_3
_geom_torsion_atom_site_label_4
_geom_torsion
_geom_torsion_site_symmetry_1
_geom_torsion_site_symmetry_2
_geom_torsion_site_symmetry_3
_geom_torsion_site_symmetry_4
_geom_torsion_publ_flag
N1 C6 C7 C8 -176.4(5) . . . . ?
N2 C10 C11 C12 21.2(7) . . . . ?
C1 C3 C4 N1 31.8(7) . . . . ?
C2 N1 C4 C3 -41.5(6) . . . . ?
C2 N1 C6 C7 174.4(5) . . . . ?
C2 C1 C3 C4 -10.1(8) . . . . ?
C3 C1 C2 N1 -15.7(7) . . . . ?
C4 N1 C2 C1 34.9(6) . . . . ?
C4 N1 C6 C7 61.7(7) . . . . ?
C5 N1 C2 C1 152.6(5) . . . . ?
C5 N1 C4 C3 -161.0(6) . . . . ?
C5 N1 C6 C7 -61.8(7) . . . . ?
C6 N1 C2 C1 -84.2(6) . . . . ?
C6 N1 C4 C3 74.6(6) . . . . ?
C6 C7 C8 C9 177.1(5) . . . . ?
C7 C8 C9 N2 -164.2(5) . . . . ?
C9 N2 C10 C11 -159.3(5) . . . . ?
C9 N2 C13 C12 159.9(6) . . . . ?
C10 N2 C9 C8 -178.0(5) . . . . ?
C10 N2 C13 C12 41.5(7) . . . . ?
C10 C11 C12 C13 4.5(8) . . . . ?
C11 C12 C13 N2 -28.3(8) . . . . ?
C13 N2 C9 C8 67.9(7) . . . . ?
C13 N2 C10 C11 -38.6(6) . . . . ?
C14 N2 C9 C8 -57.5(7) . . . . ?
C14 N2 C10 C11 79.9(6) . . . . ?
C14 N2 C13 C12 -75.5(7) . . . . ?

loop_
_twin_individual_id
_twin_individual_mass_fraction_refined
1 0.67313
2 0.32687
